data_2242531
loop_
_publ_author_name
'Sangeetha, Ramalingam'
'Balasubramani, Kasthuri'
'Thanigaimani, Kaliyaperumal'
'Jose Kavitha, Savaridasson'

_publ_section_title
;
 Crystal structure and Hirshfeld surface analysis of
 2,4-diamino-6-methyl-1,3,5-triazin-1-ium trichloroacetate monohydrate
;
_journal_coeditor_code ZS2400
_journal_issue 7
_journal_name_full 'Acta Crystallographica Section E'
_journal_page_first 944
_journal_page_last 948
_journal_paper_doi 10.1107/S2056989018008307
_journal_volume 74
_journal_year 2018
_chemical_formula_iupac 'C4 H8 N5 +, C2 Cl3 O2 -, H2 O'
_chemical_formula_moiety 'C4 H8 N5 +, C2 Cl3 O2 -, H2 O'
_chemical_formula_sum 'C6 H10 Cl3 N5 O3'
_chemical_formula_weight 306.54
_chemical_name_systematic
;
2,4-Diamino-6-methyl-1,3,5-triazin-1-ium trichloroacetate monohydrate
;
_space_group_IT_number 15
_symmetry_cell_setting monoclinic
_symmetry_space_group_name_Hall '-C 2yc'
_symmetry_space_group_name_H-M 'C 1 2/c 1'
_atom_sites_solution_hydrogens geom
_atom_sites_solution_primary direct
_atom_sites_solution_secondary difmap
_cell_angle_alpha 90
_cell_angle_beta 119.084(5)
_cell_angle_gamma 90
_cell_formula_units_Z 8
_cell_length_a 21.7056(18)
_cell_length_b 11.9074(9)
_cell_length_c 10.9562(6)
_cell_measurement_reflns_used 3519
_cell_measurement_temperature 293
_cell_measurement_theta_max 55.973
_cell_measurement_theta_min 6.581
_cell_volume 2474.7(3)
_computing_cell_refinement
;
APEX2 and SAINT (Bruker, 2004)
;
_computing_data_collection
;
APEX2 (Bruker, 2004)
;
_computing_data_reduction
;
SAINT and XPREP (Bruker, 2004)
;
_computing_molecular_graphics
;
PLATON (Spek, 2009)
;
_computing_publication_material
;
SHELXL97 (Sheldrick, 2008)
;
_computing_structure_refinement
;
SHELXL97 (Sheldrick, 2008)
;
_computing_structure_solution
;
SHELXS97 (Sheldrick, 2008)
;
_diffrn_ambient_temperature 293
_diffrn_detector_area_resol_mean 18.4
_diffrn_measured_fraction_theta_full 0.981
_diffrn_measured_fraction_theta_max 0.981
_diffrn_measurement_device_type 'Bruker Kappa APEXII CCD'
_diffrn_measurement_method '\w and \f scan'
_diffrn_radiation_monochromator graphite
_diffrn_radiation_source 'fine-focus sealed tube'
_diffrn_radiation_type MoK\a
_diffrn_radiation_wavelength 0.71073
_diffrn_reflns_av_R_equivalents 0.0270
_diffrn_reflns_limit_h_max 28
_diffrn_reflns_limit_h_min -27
_diffrn_reflns_limit_k_max 14
_diffrn_reflns_limit_k_min -15
_diffrn_reflns_limit_l_max 8
_diffrn_reflns_limit_l_min -14
_diffrn_reflns_number 9801
_diffrn_reflns_reduction_process
;
;
_diffrn_reflns_theta_full 28.31
_diffrn_reflns_theta_max 28.31
_diffrn_reflns_theta_min 3.29
_exptl_absorpt_coefficient_mu 0.745
_exptl_absorpt_correction_T_max 0.8074
_exptl_absorpt_correction_T_min 0.7805
_exptl_absorpt_correction_type multi-scan
_exptl_absorpt_process_details
;
(SADABS; Bruker, 2004)
;
_exptl_crystal_colour colorless
_exptl_crystal_density_diffrn 1.645
_exptl_crystal_density_meas 1.646
_exptl_crystal_density_method 'Not Measured'
_exptl_crystal_description block
_exptl_crystal_F_000 1248
_exptl_crystal_size_max 0.35
_exptl_crystal_size_mid 0.30
_exptl_crystal_size_min 0.30
_refine_diff_density_max 0.679
_refine_diff_density_min -0.592
_refine_ls_extinction_method none
_refine_ls_goodness_of_fit_ref 1.008
_refine_ls_hydrogen_treatment mixed
_refine_ls_matrix_type full
_refine_ls_number_parameters 163
_refine_ls_number_reflns 3027
_refine_ls_number_restraints 0
_refine_ls_restrained_S_all 1.008
_refine_ls_R_factor_all 0.0628
_refine_ls_R_factor_gt 0.0462
_refine_ls_shift/su_max 0.001
_refine_ls_shift/su_mean 0.000
_refine_ls_structure_factor_coef Fsqd
_refine_ls_weighting_details 'calc w=1/[\s^2^(Fo^2^)+(0.0984P)^2^+1.9287P] where P=(Fo^2^+2Fc^2^)/3'
_refine_ls_weighting_scheme calc
_refine_ls_wR_factor_gt 0.1436
_refine_ls_wR_factor_ref 0.1594
_reflns_number_gt 2280
_reflns_number_total 3027
_reflns_threshold_expression I>2\s(I)
_cod_data_source_file zs2400sup1.cif
_cod_data_source_block I
_cod_original_sg_symbol_H-M 'C 2/c'
_cod_database_code 2242531

loop_
_symmetry_equiv_pos_site_id
_symmetry_equiv_pos_as_xyz
1 x,y,z
2 -x,y,1/2-z
3 -x,-y,-z
4 x,-y,1/2+z
5 1/2+x,1/2+y,z
6 1/2-x,1/2+y,1/2-z
7 1/2-x,1/2-y,-z
8 1/2+x,1/2-y,1/2+z

loop_
_atom_site_aniso_label
_atom_site_aniso_U_11
_atom_site_aniso_U_22
_atom_site_aniso_U_33
_atom_site_aniso_U_12
_atom_site_aniso_U_13
_atom_site_aniso_U_23
Cl1 0.0282(3) 0.0761(6) 0.0743(5) 0.0099(3) 0.0205(3) -0.0050(4)
Cl2 0.0627(5) 0.0932(7) 0.0349(4) 0.0076(4) 0.0198(3) 0.0068(3)
Cl3 0.0671(6) 0.0422(5) 0.1127(8) -0.0123(4) 0.0008(5) -0.0058(5)
N1 0.0247(8) 0.0366(10) 0.0229(8) 0.0001(7) 0.0136(7) -0.0006(7)
N2 0.0231(8) 0.0491(11) 0.0224(8) 0.0025(8) 0.0104(7) 0.0010(8)
N3 0.0217(8) 0.0349(10) 0.0214(8) 0.0014(6) 0.0105(7) 0.0000(6)
N4 0.0270(9) 0.0596(13) 0.0197(8) 0.0012(8) 0.0097(7) 0.0017(8)
N5 0.0192(8) 0.0425(11) 0.0236(8) 0.0013(7) 0.0084(7) 0.0013(7)
O1 0.0277(9) 0.0623(14) 0.0515(11) -0.0021(8) -0.0014(8) -0.0080(9)
C1 0.0228(9) 0.0270(10) 0.0224(9) 0.0003(7) 0.0108(8) -0.0002(7)
O2 0.0515(11) 0.0702(14) 0.0404(10) 0.0242(10) 0.0142(9) 0.0166(9)
C2 0.0241(9) 0.0274(10) 0.0231(9) 0.0010(7) 0.0109(8) 0.0000(7)
C3 0.0249(9) 0.0317(11) 0.0285(10) 0.0016(8) 0.0152(8) 0.0017(8)
C4 0.0266(11) 0.0717(18) 0.0401(12) 0.0034(11) 0.0208(10) 0.0042(12)
O1W 0.0283(8) 0.0559(13) 0.0346(9) 0.0001(8) 0.0066(7) -0.0048(9)
C5 0.0236(9) 0.0559(15) 0.0263(10) 0.0094(10) 0.0100(8) 0.0022(10)
C6 0.0267(10) 0.0378(12) 0.0378(11) 0.0020(9) 0.0079(9) 0.0014(10)

loop_
_atom_site_type_symbol
_atom_site_label
_atom_site_fract_x
_atom_site_fract_y
_atom_site_fract_z
_atom_site_U_iso_or_equiv
_atom_site_thermal_displace_type
_atom_site_calc_flag
_atom_site_refinement_flags
_atom_site_occupancy
Cl Cl1 0.06709(3) 0.61615(7) 0.46638(9) 0.0614(3) Uani d . 1.000
Cl Cl2 0.13757(4) 0.58198(9) 0.30457(7) 0.0653(3) Uani d . 1.000
Cl Cl3 0.08995(5) 0.39459(7) 0.40021(13) 0.0922(4) Uani d . 1.000
N N1 0.06762(9) 0.13611(16) 0.43697(17) 0.0272(5) Uani d . 1.000
N N2 -0.05081(9) 0.14541(17) 0.35783(18) 0.0318(5) Uani d . 1.000
N N3 0.01987(9) 0.13451(15) 0.59533(17) 0.0260(5) Uani d . 1.000
N N4 0.09746(10) 0.12278(18) 0.82990(18) 0.0361(6) Uani d . 1.000
N N5 0.14168(9) 0.13060(16) 0.67706(18) 0.0293(5) Uani d . 1.000
O O1 0.22699(10) 0.62450(18) 0.6137(2) 0.0559(7) Uani d . 1.000
C C1 0.01284(10) 0.13863(17) 0.46625(19) 0.0242(5) Uani d . 1.000
O O2 0.22226(11) 0.4396(2) 0.6332(2) 0.0575(7) Uani d . 1.000
C C2 0.08544(10) 0.13021(17) 0.7000(2) 0.0251(5) Uani d . 1.000
C C3 0.13012(11) 0.13324(18) 0.5439(2) 0.0274(6) Uani d . 1.000
C C4 0.19386(13) 0.1349(3) 0.5269(3) 0.0442(8) Uani d . 1.000
O O1W 0.17844(9) 0.8439(2) 0.6222(2) 0.0433(6) Uani d . 1.000
C C5 0.19921(11) 0.5296(2) 0.5782(2) 0.0362(7) Uani d . 1.000
C C6 0.12614(11) 0.5291(2) 0.4432(2) 0.0374(6) Uani d . 1.000
H H1N5 0.18400 0.12920 0.74610 0.0350 Uiso c R 1.000
H H1N2 -0.08710 0.14710 0.37000 0.0380 Uiso c R 1.000
H H2N2 -0.05620 0.14810 0.27480 0.0380 Uiso c R 1.000
H H2N4 0.06270 0.12070 0.84680 0.0430 Uiso c R 1.000
H H4A 0.18040 0.12240 0.43060 0.0660 Uiso c R 1.000
H H4B 0.22570 0.07680 0.58310 0.0660 Uiso c R 1.000
H H4C 0.21670 0.20650 0.55590 0.0660 Uiso c R 1.000
H H1N4 0.14000 0.12000 0.89770 0.0430 Uiso c R 1.000
H H1O1 0.1914(16) 0.776(3) 0.619(3) 0.045(8) Uiso d . 1.000
H H2O2 0.205(2) 0.868(3) 0.695(4) 0.068(12) Uiso d . 1.000

loop_
_atom_type_symbol
_atom_type_description
_atom_type_scat_dispersion_real
_atom_type_scat_dispersion_imag
_atom_type_scat_source
C C 0.0033 0.0016 ' International Tables Vol C Tables 4.2.6.8 and 6.1.1.4'
H H 0.0000 0.0000 ' International Tables Vol C Tables 4.2.6.8 and 6.1.1.4'
Cl Cl 0.1484 0.1585 ' International Tables Vol C Tables 4.2.6.8 and 6.1.1.4'
N N 0.0061 0.0033 ' International Tables Vol C Tables 4.2.6.8 and 6.1.1.4'
O O 0.0106 0.0060 ' International Tables Vol C Tables 4.2.6.8 and 6.1.1.4'

loop_
_geom_angle_atom_site_label_1
_geom_angle_atom_site_label_2
_geom_angle_atom_site_label_3
_geom_angle
_geom_angle_publ_flag
C1 N1 C3 115.80(18) no
C1 N3 C2 115.8(2) no
C2 N5 C3 119.06(19) no
N1 C1 N2 116.02(18) no
N1 C1 N3 125.08(19) no
N2 C1 N3 118.9(2) no
N3 C2 N4 120.1(2) no
N3 C2 N5 121.50(19) no
N4 C2 N5 118.3(2) no
C1 N2 H1N2 120.00 no
C1 N2 H2N2 120.00 no
H1N2 N2 H2N2 120.00 no
N1 C3 N5 122.7(2) no
N1 C3 C4 121.2(2) no
N5 C3 C4 116.1(2) no
C2 N4 H2N4 120.00 no
C2 N4 H1N4 120.00 no
H2N4 N4 H1N4 120.00 no
C2 N5 H1N5 121.00 no
C3 N5 H1N5 120.00 no
C3 C4 H4A 109.00 no
C3 C4 H4B 110.00 no
C3 C4 H4C 109.00 no
H4A C4 H4B 109.00 no
H4A C4 H4C 110.00 no
H4B C4 H4C 109.00 no
O1 C5 O2 128.6(2) no
O1 C5 C6 114.4(2) no
O2 C5 C6 116.9(2) no
Cl1 C6 Cl2 109.27(13) no
Cl1 C6 Cl3 108.40(15) no
Cl1 C6 C5 109.74(15) no
Cl2 C6 Cl3 109.12(12) no
Cl2 C6 C5 108.12(17) no
Cl3 C6 C5 112.16(16) no
H1O1 O1W H2O2 107(3) no

loop_
_geom_bond_atom_site_label_1
_geom_bond_atom_site_label_2
_geom_bond_distance
_geom_bond_publ_flag
Cl1 C6 1.760(3) no
Cl2 C6 1.770(2) no
Cl3 C6 1.745(3) no
N1 C1 1.374(3) no
N1 C3 1.292(3) no
N2 C1 1.316(3) no
N3 C2 1.325(3) no
N3 C1 1.348(3) no
N4 C2 1.319(3) no
N5 C2 1.361(3) no
N5 C3 1.355(3) no
O1 C5 1.251(3) no
O2 C5 1.212(3) no
N2 H1N2 0.8600 no
N2 H2N2 0.8600 no
C3 C4 1.483(4) no
N4 H2N4 0.8600 no
N4 H1N4 0.8600 no
N5 H1N5 0.8600 no
C4 H4B 0.9600 no
C4 H4C 0.9600 no
C4 H4A 0.9600 no
C5 C6 1.557(3) no
O1W H1O1 0.86(4) no
O1W H2O2 0.78(4) no

loop_
_geom_hbond_atom_site_label_D
_geom_hbond_atom_site_label_H
_geom_hbond_atom_site_label_A
_geom_hbond_site_symmetry_A
_geom_hbond_distance_DH
_geom_hbond_distance_HA
_geom_hbond_distance_DA
_geom_hbond_angle_DHA
_geom_hbond_publ_flag
N5 H1N5 O1 6_546 0.86 1.79 2.652(3) 178 yes
N2 H1N2 O1W 3_566 0.86 2.03 2.886(3) 174 yes
N2 H2N2 N1 2_555 0.86 2.21 3.071(3) 174 yes
N4 H2N4 N3 2_556 0.86 2.18 3.034(3) 173 yes
N4 H1N4 O1W 4_565 0.86 2.22 2.834(3) 128 yes
O1W H1O1 O1 1_555 0.86(4) 1.97(4) 2.835(3) 176(3) yes
O1W H2O2 O2 6_556 0.78(4) 1.97(4) 2.741(3) 173(3) yes

loop_
_geom_torsion_atom_site_label_1
_geom_torsion_atom_site_label_2
_geom_torsion_atom_site_label_3
_geom_torsion_atom_site_label_4
_geom_torsion
_geom_torsion_publ_flag
C3 N1 C1 N2 177.8(2) no
C3 N1 C1 N3 -2.4(3) no
C1 N1 C3 N5 1.3(3) no
C1 N1 C3 C4 -177.5(2) no
C2 N3 C1 N1 1.6(3) no
C2 N3 C1 N2 -178.58(19) no
C1 N3 C2 N4 -178.1(2) no
C1 N3 C2 N5 0.3(3) no
C3 N5 C2 N3 -1.3(3) no
C3 N5 C2 N4 177.2(2) no
C2 N5 C3 N1 0.4(3) no
C2 N5 C3 C4 179.3(2) no
O1 C5 C6 Cl1 -59.0(3) no
O1 C5 C6 Cl2 60.1(3) no
O1 C5 C6 Cl3 -179.51(19) no
O2 C5 C6 Cl1 122.4(2) no
O2 C5 C6 Cl2 -118.5(2) no
O2 C5 C6 Cl3 1.9(3) no

_cod_database_fobs_code 2242531
